data_7210648
loop_
_publ_author_name
'Semerci, Fatih'
'Ye\,silel, Okan Zafer'
'Keskin, Seda'
'Darcan, Cihan'
'Ta\,s, Murat'
'Dal, Hakan'

_publ_section_title
;
 Construction of homo- and heterometallic-pyridine-2,3-dicarboxylate
 metallosupramolecular networks with structural diversity: 1D T5(2) water
 tape and unexpected coordination mode of pyridine-2,3-dicarboxylate
;
_journal_issue 6
_journal_name_full CrystEngComm
_journal_page_first 1244
_journal_paper_doi 10.1039/c2ce26675j
_journal_volume 15
_journal_year 2013
_chemical_formula_moiety 'C19 H23 Cd N5 O4'
_chemical_formula_sum 'C19 H23 Cd N5 O4'
_chemical_formula_weight 497.84
_space_group_crystal_system orthorhombic
_space_group_IT_number 19
_space_group_name_Hall 'P 2ac 2ab'
_space_group_name_H-M_alt 'P 21 21 21'
_symmetry_space_group_name_Hall 'P 2ac 2ab'
_symmetry_space_group_name_H-M 'P 21 21 21'
_atom_sites_solution_hydrogens geom
_atom_sites_solution_primary direct
_atom_sites_solution_secondary difmap
_audit_creation_date 2012-06-19
_audit_creation_method
;
Olex2 1.1
(compiled Nov 1 2011 20:42:30, GUI svn.r3906)
;
_cell_angle_alpha 90.00
_cell_angle_beta 90.00
_cell_angle_gamma 90.00
_cell_formula_units_Z 4
_cell_length_a 13.536
_cell_length_b 9.938
_cell_length_c 16.885
_cell_measurement_reflns_used 2243
_cell_measurement_temperature 293(2)
_cell_measurement_theta_max 21.05
_cell_measurement_theta_min 2.38
_cell_volume 2271.383
_computing_cell_refinement 'Bruker SAINT'
_computing_data_collection 'Bruker APEX2'
_computing_data_reduction 'Bruker SAINT'
_computing_molecular_graphics
;
O. V. Dolomanov, L. J. Bourhis, R. J. Gildea, J. A. K. Howard and H. Puschmann,
OLEX2: a complete structure solution, refinement and analysis program.
J. Appl. Cryst. (2009). 42, 339-341.
;
_computing_publication_material
;
O. V. Dolomanov, L. J. Bourhis, R. J. Gildea, J. A. K. Howard and H. Puschmann,
OLEX2: a complete structure solution, refinement and analysis program.
J. Appl. Cryst. (2009). 42, 339-341.
;
_computing_structure_refinement
;
SHELXL, G.M. Sheldrick, Acta Cryst.
2008). A64, 112-122
;
_computing_structure_solution 'SHELXS-97 (Sheldrick, 2008)'
_diffrn_ambient_temperature 293(2)
_diffrn_measured_fraction_theta_full 0.982
_diffrn_measured_fraction_theta_max 0.982
_diffrn_measurement_device_type 'Bruker APEX-II CCD'
_diffrn_measurement_method '\f and \w scans'
_diffrn_radiation_monochromator graphite
_diffrn_radiation_source 'fine-focus sealed tube'
_diffrn_radiation_type MoK\a
_diffrn_radiation_wavelength 0.71073
_diffrn_reflns_av_R_equivalents 0.0768
_diffrn_reflns_av_sigmaI/netI 0.1167
_diffrn_reflns_limit_h_max 16
_diffrn_reflns_limit_h_min -18
_diffrn_reflns_limit_k_max 12
_diffrn_reflns_limit_k_min -12
_diffrn_reflns_limit_l_max 22
_diffrn_reflns_limit_l_min -17
_diffrn_reflns_number 15988
_diffrn_reflns_theta_full 28.36
_diffrn_reflns_theta_max 28.36
_diffrn_reflns_theta_min 1.93
_diffrn_standards_decay_% 0
_exptl_absorpt_coefficient_mu 0.993
_exptl_absorpt_correction_type none
_exptl_crystal_colour colorless
_exptl_crystal_density_diffrn 1.456
_exptl_crystal_density_method 'not measured'
_exptl_crystal_F_000 1008
_exptl_crystal_size_max 0.287
_exptl_crystal_size_mid 0.124
_exptl_crystal_size_min 0.093
_refine_diff_density_max 0.580
_refine_diff_density_min -0.815
_refine_diff_density_rms 0.094
_refine_ls_abs_structure_details 'Flack, H. D. (1983). Acta Cryst. A39, 876-881.'
_refine_ls_abs_structure_Flack -0.07(5)
_refine_ls_extinction_method none
_refine_ls_goodness_of_fit_ref 0.822
_refine_ls_hydrogen_treatment constr
_refine_ls_matrix_type full
_refine_ls_number_parameters 266
_refine_ls_number_reflns 5559
_refine_ls_number_restraints 0
_refine_ls_restrained_S_all 0.822
_refine_ls_R_factor_all 0.1166
_refine_ls_R_factor_gt 0.0500
_refine_ls_shift/su_max 0.019
_refine_ls_shift/su_mean 0.001
_refine_ls_structure_factor_coef Fsqd
_refine_ls_weighting_details 'calc w=1/[\s^2^(Fo^2^)+(0.0743P)^2^+0.0000P] where P=(Fo^2^+2Fc^2^)/3'
_refine_ls_weighting_scheme calc
_refine_ls_wR_factor_gt 0.1023
_refine_ls_wR_factor_ref 0.1341
_reflns_number_gt 3117
_reflns_number_total 5559
_reflns_threshold_expression >2\s(I)
_cod_data_source_file c2ce26675j.txt
_cod_data_source_block 3
_cod_original_cell_volume 2271.4
_cod_database_code 7210648

loop_
_symmetry_equiv_pos_as_xyz
'x, y, z'
'-x+1/2, -y, z+1/2'
'x+1/2, -y+1/2, -z'
'-x, y+1/2, -z+1/2'

loop_
_atom_site_label
_atom_site_type_symbol
_atom_site_fract_x
_atom_site_fract_y
_atom_site_fract_z
_atom_site_U_iso_or_equiv
_atom_site_adp_type
_atom_site_occupancy
_atom_site_symmetry_multiplicity
_atom_site_calc_flag
_atom_site_refinement_flags
Cd1 Cd 0.79461(3) 0.51728(4) 0.53507(3) 0.04468(16) Uani 1 1 d .
O3 O 0.9530(3) 0.5130(4) 0.4867(3) 0.0568(13) Uani 1 1 d .
N2 N 0.7635(4) 0.3102(5) 0.4857(4) 0.0484(16) Uani 1 1 d .
N1 N 0.8612(4) 0.7331(5) 0.5486(4) 0.0474(15) Uani 1 1 d .
O4 O 1.0970(4) 0.6150(5) 0.4977(4) 0.074(2) Uani 1 1 d .
N3 N 0.7029(5) 0.1102(5) 0.4655(4) 0.0664(16) Uani 1 1 d .
H3 H 0.6646 0.0416 0.4698 0.080 Uiso 1 1 calc R
C5 C 0.9567(5) 0.7421(6) 0.5269(4) 0.0394(16) Uani 1 1 d .
C6 C 1.0058(5) 0.6114(6) 0.5010(4) 0.0480(19) Uani 1 1 d .
N4 N 0.8399(4) 0.4337(6) 0.6552(4) 0.0523(16) Uani 1 1 d .
C11 C 0.6936(6) 0.2253(6) 0.5058(5) 0.056(2) Uani 1 1 d .
N5 N 0.8547(5) 0.3631(7) 0.7774(4) 0.0655(18) Uani 1 1 d .
H5 H 0.8462 0.3563 0.8277 0.079 Uiso 1 1 calc R
C1 C 0.8151(5) 0.8410(7) 0.5767(5) 0.057(2) Uani 1 1 d .
H1 H 0.7487 0.8342 0.5902 0.068 Uiso 1 1 calc R
C17 C 0.8062(6) 0.4497(7) 0.7280(5) 0.0554(19) Uani 1 1 d .
C8 C 0.8197(6) 0.2434(7) 0.4299(5) 0.060(2) Uani 1 1 d .
H8 H 0.8752 0.2790 0.4050 0.072 Uiso 1 1 calc R
C12 C 0.6160(6) 0.2487(8) 0.5664(6) 0.070(3) Uani 1 1 d .
H12A H 0.5523 0.2257 0.5437 0.083 Uiso 1 1 calc R
H12B H 0.6148 0.3438 0.5793 0.083 Uiso 1 1 calc R
C14 C 0.9088(6) 0.3326(8) 0.6583(5) 0.062(2) Uani 1 1 d .
H14 H 0.9433 0.2990 0.6150 0.074 Uiso 1 1 calc R
C9 C 0.7829(7) 0.1192(7) 0.4165(5) 0.065(2) Uani 1 1 d .
C15 C 0.9189(6) 0.2893(9) 0.7331(6) 0.069(2) Uani 1 1 d .
C18 C 0.7311(7) 0.5473(10) 0.7542(6) 0.083(3) Uani 1 1 d .
H18A H 0.7206 0.6125 0.7123 0.100 Uiso 1 1 calc R
H18B H 0.7562 0.5953 0.8000 0.100 Uiso 1 1 calc R
C13 C 0.6301(7) 0.1691(9) 0.6419(6) 0.084(3) Uani 1 1 d .
H13A H 0.6302 0.0747 0.6299 0.126 Uiso 1 1 calc R
H13B H 0.5771 0.1887 0.6779 0.126 Uiso 1 1 calc R
H13C H 0.6919 0.1934 0.6658 0.126 Uiso 1 1 calc R
C10 C 0.8161(8) 0.0064(11) 0.3647(6) 0.117(4) Uani 1 1 d .
H10A H 0.8099 -0.0771 0.3929 0.176 Uiso 1 1 calc R
H10B H 0.8839 0.0201 0.3501 0.176 Uiso 1 1 calc R
H10C H 0.7759 0.0036 0.3179 0.176 Uiso 1 1 calc R
C19 C 0.6344(7) 0.4850(16) 0.7752(7) 0.135(5) Uani 1 1 d .
H19A H 0.6123 0.4293 0.7322 0.203 Uiso 1 1 calc R
H19B H 0.5866 0.5545 0.7848 0.203 Uiso 1 1 calc R
H19C H 0.6420 0.4312 0.8220 0.203 Uiso 1 1 calc R
C16 C 0.9838(9) 0.1853(12) 0.7683(6) 0.114(4) Uani 1 1 d .
H16A H 1.0389 0.2279 0.7939 0.172 Uiso 1 1 calc R
H16B H 1.0076 0.1266 0.7273 0.172 Uiso 1 1 calc R
H16C H 0.9472 0.1339 0.8064 0.172 Uiso 1 1 calc R
C4 C 1.0089(4) 0.8617(6) 0.5341(5) 0.0418(15) Uani 1 1 d .
C3 C 0.9610(5) 0.9719(7) 0.5644(5) 0.060(2) Uani 1 1 d .
H3A H 0.9945 1.0530 0.5701 0.072 Uiso 1 1 calc R
C2 C 0.8622(5) 0.9623(7) 0.5865(5) 0.064(2) Uani 1 1 d .
H2 H 0.8290 1.0361 0.6074 0.077 Uiso 1 1 calc R
O1 O 1.1328(4) 0.9023(5) 0.4376(3) 0.0528(13) Uani 1 1 d .
C7 C 1.1142(5) 0.8821(7) 0.5084(5) 0.0445(19) Uani 1 1 d .
O2 O 1.1780(3) 0.8900(5) 0.5626(3) 0.0578(14) Uani 1 1 d .

loop_
_atom_site_aniso_label
_atom_site_aniso_U_11
_atom_site_aniso_U_22
_atom_site_aniso_U_33
_atom_site_aniso_U_23
_atom_site_aniso_U_13
_atom_site_aniso_U_12
Cd1 0.0351(2) 0.0283(2) 0.0707(3) 0.0009(2) 0.0007(3) -0.0015(2)
O3 0.041(2) 0.029(2) 0.100(4) -0.015(3) 0.014(2) -0.005(2)
N2 0.045(3) 0.034(3) 0.066(4) 0.007(3) -0.002(3) -0.004(2)
N1 0.034(3) 0.030(3) 0.078(5) -0.003(3) 0.002(3) -0.002(2)
O4 0.032(3) 0.034(3) 0.155(6) -0.006(3) 0.013(3) 0.000(2)
N3 0.064(4) 0.036(3) 0.100(5) -0.006(4) -0.001(5) -0.012(3)
C5 0.031(3) 0.030(3) 0.057(5) -0.002(4) -0.001(4) 0.007(2)
C6 0.042(4) 0.029(3) 0.073(5) -0.001(3) 0.004(3) 0.005(3)
N4 0.044(3) 0.049(4) 0.064(4) 0.000(3) 0.004(3) 0.007(3)
C11 0.045(4) 0.028(3) 0.096(6) 0.004(3) -0.002(4) -0.003(3)
N5 0.078(5) 0.063(4) 0.056(4) 0.005(4) 0.000(4) 0.012(4)
C1 0.044(5) 0.041(4) 0.085(6) -0.008(4) 0.008(4) 0.003(3)
C17 0.056(5) 0.049(4) 0.062(5) -0.007(4) 0.001(4) 0.002(4)
C8 0.066(6) 0.044(4) 0.070(5) 0.004(4) 0.006(4) -0.004(4)
C12 0.043(5) 0.047(5) 0.118(8) 0.002(5) 0.003(5) -0.004(4)
C14 0.060(5) 0.052(5) 0.073(6) -0.009(4) -0.001(4) 0.019(4)
C9 0.072(6) 0.044(4) 0.080(6) -0.009(4) 0.002(5) -0.010(4)
C15 0.074(7) 0.072(6) 0.061(6) -0.003(5) -0.014(5) 0.020(5)
C18 0.085(7) 0.091(7) 0.073(6) -0.014(5) 0.004(5) 0.023(5)
C13 0.083(7) 0.063(6) 0.106(8) 0.006(6) 0.021(6) -0.005(5)
C10 0.144(10) 0.082(7) 0.127(9) -0.048(7) 0.030(7) -0.008(8)
C19 0.079(7) 0.178(14) 0.150(10) -0.060(12) 0.024(7) -0.011(9)
C16 0.162(11) 0.106(9) 0.074(8) -0.001(6) -0.025(7) 0.054(9)
C4 0.032(3) 0.030(3) 0.064(4) -0.003(4) -0.003(4) -0.001(2)
C3 0.046(4) 0.034(4) 0.099(6) -0.012(4) 0.001(4) -0.001(3)
C2 0.047(4) 0.030(4) 0.115(7) -0.015(4) 0.007(4) 0.009(3)
O1 0.043(3) 0.050(3) 0.066(4) 0.004(3) 0.001(2) -0.002(2)
C7 0.039(4) 0.030(4) 0.065(6) -0.002(4) 0.007(4) 0.002(3)
O2 0.039(3) 0.063(3) 0.072(4) -0.007(3) -0.006(2) -0.011(2)

loop_
_atom_type_symbol
_atom_type_description
_atom_type_scat_dispersion_real
_atom_type_scat_dispersion_imag
_atom_type_scat_source
C C 0.0033 0.0016 'International Tables Vol C Tables 4.2.6.8 and 6.1.1.4'
H H 0.0000 0.0000 'International Tables Vol C Tables 4.2.6.8 and 6.1.1.4'
N N 0.0061 0.0033 'International Tables Vol C Tables 4.2.6.8 and 6.1.1.4'
O O 0.0106 0.0060 'International Tables Vol C Tables 4.2.6.8 and 6.1.1.4'
Cd Cd -0.8075 1.2024 'International Tables Vol C Tables 4.2.6.8 and 6.1.1.4'

loop_
_geom_angle_atom_site_label_1
_geom_angle_atom_site_label_2
_geom_angle_atom_site_label_3
_geom_angle
_geom_angle_site_symmetry_1
_geom_angle_site_symmetry_3
N2 Cd1 N4 92.7(2) . .
N2 Cd1 O3 91.48(18) . .
N4 Cd1 O3 93.40(19) . .
N2 Cd1 N1 160.6(2) . .
N4 Cd1 N1 98.3(2) . .
O3 Cd1 N1 72.03(17) . .
N2 Cd1 O1 101.90(19) . 3_466
N4 Cd1 O1 101.4(2) . 3_466
O3 Cd1 O1 159.45(17) . 3_466
N1 Cd1 O1 91.59(17) . 3_466
N2 Cd1 O2 88.49(18) . 3_466
N4 Cd1 O2 155.00(19) . 3_466
O3 Cd1 O2 111.55(17) . 3_466
N1 Cd1 O2 88.25(19) . 3_466
O1 Cd1 O2 54.11(17) 3_466 3_466
N2 Cd1 C7 93.9(2) . 3_466
N4 Cd1 C7 127.7(2) . 3_466
O3 Cd1 C7 138.1(2) . 3_466
N1 Cd1 C7 92.00(18) . 3_466
O1 Cd1 C7 26.84(18) 3_466 3_466
O2 Cd1 C7 27.41(19) 3_466 3_466
C6 O3 Cd1 117.1(4) . .
C11 N2 C8 105.3(6) . .
C11 N2 Cd1 128.6(5) . .
C8 N2 Cd1 125.9(5) . .
C1 N1 C5 119.6(5) . .
C1 N1 Cd1 126.5(4) . .
C5 N1 Cd1 113.9(4) . .
C11 N3 C9 109.1(6) . .
N1 C5 C4 121.5(5) . .
N1 C5 C6 116.1(5) . .
C4 C5 C6 122.2(6) . .
O3 C6 O4 126.3(6) . .
O3 C6 C5 118.6(6) . .
O4 C6 C5 115.1(6) . .
C17 N4 C14 106.6(7) . .
C17 N4 Cd1 133.9(5) . .
C14 N4 Cd1 119.0(5) . .
N2 C11 N3 110.6(7) . .
N2 C11 C12 126.0(7) . .
N3 C11 C12 123.4(7) . .
C15 N5 C17 108.1(7) . .
N1 C1 C2 122.3(7) . .
N4 C17 N5 109.1(7) . .
N4 C17 C18 126.6(8) . .
N5 C17 C18 124.2(8) . .
C9 C8 N2 110.4(7) . .
C11 C12 C13 114.2(7) . .
C15 C14 N4 109.9(7) . .
C8 C9 N3 104.6(7) . .
C8 C9 C10 132.3(9) . .
N3 C9 C10 123.0(7) . .
C14 C15 N5 106.2(7) . .
C14 C15 C16 131.5(9) . .
N5 C15 C16 122.3(9) . .
C17 C18 C19 113.8(10) . .
C3 C4 C5 118.4(6) . .
C3 C4 C7 116.6(6) . .
C5 C4 C7 125.0(6) . .
C4 C3 C2 120.0(7) . .
C1 C2 C3 118.3(6) . .
C7 O1 Cd1 93.1(4) . 3_566
O1 C7 O2 123.5(7) . .
O1 C7 C4 119.5(7) . .
O2 C7 C4 116.6(7) . .
O1 C7 Cd1 60.1(4) . 3_566
O2 C7 Cd1 64.0(4) . 3_566
C4 C7 Cd1 166.3(4) . 3_566
C7 O2 Cd1 88.6(4) . 3_566

loop_
_geom_bond_atom_site_label_1
_geom_bond_atom_site_label_2
_geom_bond_distance
_geom_bond_site_symmetry_2
Cd1 N2 2.260(6) .
Cd1 N4 2.275(6) .
Cd1 O3 2.295(4) .
Cd1 N1 2.338(5) .
Cd1 O1 2.376(5) 3_466
Cd1 O2 2.463(5) 3_466
Cd1 C7 2.738(7) 3_466
O3 C6 1.235(8) .
N2 C11 1.312(8) .
N2 C8 1.381(9) .
N1 C1 1.328(8) .
N1 C5 1.347(8) .
O4 C6 1.235(8) .
N3 C11 1.336(9) .
N3 C9 1.365(10) .
C5 C4 1.388(8) .
C5 C6 1.524(8) .
N4 C17 1.320(9) .
N4 C14 1.372(9) .
C11 C12 1.485(11) .
N5 C15 1.361(10) .
N5 C17 1.367(10) .
C1 C2 1.374(10) .
C17 C18 1.473(11) .
C8 C9 1.350(10) .
C12 C13 1.513(12) .
C14 C15 1.341(11) .
C9 C10 1.491(11) .
C15 C16 1.481(12) .
C18 C19 1.491(14) .
C4 C3 1.371(9) .
C4 C7 1.504(9) .
C3 C2 1.392(10) .
O1 C7 1.238(8) .
O1 Cd1 2.376(5) 3_566
C7 O2 1.261(9) .
C7 Cd1 2.738(7) 3_566
O2 Cd1 2.463(5) 3_566

loop_
_geom_hbond_atom_site_label_D
_geom_hbond_atom_site_label_H
_geom_hbond_atom_site_label_A
_geom_hbond_distance_DH
_geom_hbond_distance_HA
_geom_hbond_distance_DA
_geom_hbond_angle_DHA
_geom_hbond_site_symmetry_A
N3 H3 O4 0.86 1.89 2.729(7) 166.2 3_456
N5 H5 O2 0.86 1.91 2.751(9) 165.3 4_746
